data_2234145
loop_
_publ_author_name
'Wang, Hai-Wen'

_publ_section_title
;
 4-[(<i>Z</i>)-(<i>n</i>-Butylamino)(phenyl)methylidene]-3-methyl-1-phenyl-1<i>H</i>-pyrazol-5(4<i>H</i>)-one
;
_journal_coeditor_code CV5252
_journal_issue 4
_journal_name_full 'Acta Crystallographica Section E'
_journal_page_first o969
_journal_paper_doi 10.1107/S1600536812009166
_journal_volume 68
_journal_year 2012
_chemical_formula_iupac 'C21 H23 N3 O'
_chemical_formula_moiety 'C21 H23 N3 O'
_chemical_formula_sum 'C21 H23 N3 O'
_chemical_formula_weight 333.42
_chemical_name_systematic
;
4-[(<i>Z</i>)-(<i>n</i>-Butylamino)(phenyl)methylidene]-3-methyl-
1-phenyl-1<i>H</i>-pyrazol-5(4<i>H</i>)-one
;
_space_group_IT_number 14
_symmetry_cell_setting monoclinic
_symmetry_space_group_name_Hall '-P 2yn'
_symmetry_space_group_name_H-M 'P 1 21/n 1'
_atom_sites_solution_hydrogens geom
_atom_sites_solution_primary direct
_atom_sites_solution_secondary difmap
_audit_creation_method SHELXL-97
_cell_angle_alpha 90.00
_cell_angle_beta 100.645(2)
_cell_angle_gamma 90.00
_cell_formula_units_Z 4
_cell_length_a 9.5215(9)
_cell_length_b 14.7867(14)
_cell_length_c 12.8055(12)
_cell_measurement_reflns_used 3753
_cell_measurement_temperature 296(2)
_cell_measurement_theta_max 28.13
_cell_measurement_theta_min 2.57
_cell_volume 1771.9(3)
_computing_cell_refinement 'SAINT-Plus (Bruker, 2003)'
_computing_data_collection 'SMART (Bruker, 2001)'
_computing_data_reduction 'SAINT-Plus (Bruker, 2003)'
_computing_molecular_graphics 'SHELXTL (Sheldrick, 2008)'
_computing_publication_material 'SHELXTL (Sheldrick, 2008)'
_computing_structure_refinement 'SHELXTL (Sheldrick, 2008)'
_computing_structure_solution 'SHELXTL (Sheldrick, 2008)'
_diffrn_ambient_temperature 296(2)
_diffrn_measured_fraction_theta_full 0.996
_diffrn_measured_fraction_theta_max 0.996
_diffrn_measurement_device_type 'Bruker SMART 1000 CCD diffractometer'
_diffrn_measurement_method 'phi and omega scans'
_diffrn_radiation_monochromator graphite
_diffrn_radiation_source 'fine-focus sealed tube'
_diffrn_radiation_type MoK\a
_diffrn_radiation_wavelength 0.71073
_diffrn_reflns_av_R_equivalents 0.0347
_diffrn_reflns_av_sigmaI/netI 0.0327
_diffrn_reflns_limit_h_max 12
_diffrn_reflns_limit_h_min -12
_diffrn_reflns_limit_k_max 19
_diffrn_reflns_limit_k_min -19
_diffrn_reflns_limit_l_max 16
_diffrn_reflns_limit_l_min -17
_diffrn_reflns_number 16506
_diffrn_reflns_theta_full 28.25
_diffrn_reflns_theta_max 28.25
_diffrn_reflns_theta_min 2.58
_exptl_absorpt_coefficient_mu 0.078
_exptl_absorpt_correction_type none
_exptl_crystal_colour yellow
_exptl_crystal_density_diffrn 1.250
_exptl_crystal_density_method 'not measured'
_exptl_crystal_description block
_exptl_crystal_F_000 712.0
_exptl_crystal_size_max 0.28
_exptl_crystal_size_mid 0.20
_exptl_crystal_size_min 0.16
_refine_diff_density_max 0.302
_refine_diff_density_min -0.203
_refine_ls_extinction_method none
_refine_ls_goodness_of_fit_ref 1.013
_refine_ls_hydrogen_treatment mixed
_refine_ls_matrix_type full
_refine_ls_number_parameters 232
_refine_ls_number_reflns 4368
_refine_ls_number_restraints 0
_refine_ls_restrained_S_all 1.013
_refine_ls_R_factor_all 0.0590
_refine_ls_R_factor_gt 0.0400
_refine_ls_shift/su_max 0.000
_refine_ls_shift/su_mean 0.000
_refine_ls_structure_factor_coef Fsqd
_refine_ls_weighting_details 'calc w=1/[\s^2^(Fo^2^)+(0.0499P)^2^+0.4177P] where P=(Fo^2^+2Fc^2^)/3'
_refine_ls_weighting_scheme calc
_refine_ls_wR_factor_gt 0.0933
_refine_ls_wR_factor_ref 0.1030
_reflns_number_gt 3362
_reflns_number_total 4368
_reflns_threshold_expression >2sigma(I)
_cod_data_source_file cv5252.cif
_cod_data_source_block I
_cod_original_sg_symbol_H-M 'P 21/n'
_cod_database_code 2234145
_cod_database_fobs_code 2234145

loop_
_symmetry_equiv_pos_as_xyz
'x, y, z'
'-x+1/2, y+1/2, -z+1/2'
'-x, -y, -z'
'x-1/2, -y-1/2, z-1/2'

loop_
_atom_site_type_symbol
_atom_site_label
_atom_site_fract_x
_atom_site_fract_y
_atom_site_fract_z
_atom_site_U_iso_or_equiv
_atom_site_adp_type
_atom_site_calc_flag
_atom_site_refinement_flags
_atom_site_occupancy
_atom_site_symmetry_multiplicity
C C1 0.21783(12) 0.26068(9) 0.88837(9) 0.0167(2) Uani d . 1 1
C C2 0.10538(13) 0.21696(9) 0.92399(9) 0.0204(3) Uani d . 1 1
H H2 0.1013 0.1541 0.9255 0.024 Uiso calc R 1 1
C C3 -0.00037(13) 0.26856(9) 0.95714(10) 0.0218(3) Uani d . 1 1
H H3 -0.0742 0.2397 0.9824 0.026 Uiso calc R 1 1
C C4 0.00239(13) 0.36198(9) 0.95320(9) 0.0218(3) Uani d . 1 1
H H4 -0.0699 0.3957 0.9744 0.026 Uiso calc R 1 1
C C5 0.11413(13) 0.40483(9) 0.91726(10) 0.0220(3) Uani d . 1 1
H H5 0.1166 0.4676 0.9144 0.026 Uiso calc R 1 1
C C6 0.22209(13) 0.35488(9) 0.88561(9) 0.0193(3) Uani d . 1 1
H H6 0.2973 0.3842 0.8626 0.023 Uiso calc R 1 1
C C7 0.35303(12) 0.11883(8) 0.85902(9) 0.0158(2) Uani d . 1 1
C C8 0.48777(12) 0.10785(8) 0.82441(9) 0.0159(2) Uani d . 1 1
C C9 0.53156(12) 0.19778(8) 0.80232(9) 0.0168(2) Uani d . 1 1
C C10 0.66208(13) 0.22991(9) 0.76371(10) 0.0217(3) Uani d . 1 1
H H10A 0.6553 0.2136 0.6904 0.033 Uiso calc R 1 1
H H10B 0.7453 0.2023 0.8052 0.033 Uiso calc R 1 1
H H10C 0.6693 0.2945 0.7708 0.033 Uiso calc R 1 1
C C11 0.55372(12) 0.02287(8) 0.82705(9) 0.0152(2) Uani d . 1 1
C C12 0.69661(12) 0.00963(8) 0.79819(9) 0.0153(2) Uani d . 1 1
C C13 0.81099(13) -0.01709(9) 0.87666(9) 0.0185(3) Uani d . 1 1
H H13 0.7970 -0.0279 0.9456 0.022 Uiso calc R 1 1
C C14 0.94570(13) -0.02752(9) 0.85151(10) 0.0221(3) Uani d . 1 1
H H14 1.0223 -0.0446 0.9038 0.027 Uiso calc R 1 1
C C15 0.96628(13) -0.01252(9) 0.74855(10) 0.0228(3) Uani d . 1 1
H H15 1.0567 -0.0195 0.7319 0.027 Uiso calc R 1 1
C C16 0.85241(14) 0.01285(9) 0.67051(10) 0.0212(3) Uani d . 1 1
H H16 0.8663 0.0221 0.6013 0.025 Uiso calc R 1 1
C C17 0.71793(13) 0.02451(8) 0.69496(9) 0.0179(2) Uani d . 1 1
H H17 0.6419 0.0423 0.6425 0.021 Uiso calc R 1 1
C C18 0.53117(13) -0.14295(8) 0.85933(9) 0.0177(2) Uani d . 1 1
H H18A 0.6204 -0.1519 0.9088 0.021 Uiso calc R 1 1
H H18B 0.5456 -0.1600 0.7889 0.021 Uiso calc R 1 1
C C19 0.41494(13) -0.20109(8) 0.89147(9) 0.0172(2) Uani d . 1 1
H H19A 0.4043 -0.1852 0.9631 0.021 Uiso calc R 1 1
H H19B 0.3250 -0.1886 0.8444 0.021 Uiso calc R 1 1
C C20 0.44787(13) -0.30125(9) 0.88723(10) 0.0197(3) Uani d . 1 1
H H20A 0.5401 -0.3132 0.9316 0.024 Uiso calc R 1 1
H H20B 0.4540 -0.3177 0.8149 0.024 Uiso calc R 1 1
C C21 0.33508(15) -0.35963(9) 0.92449(11) 0.0262(3) Uani d . 1 1
H H21A 0.3317 -0.3456 0.9972 0.039 Uiso calc R 1 1
H H21B 0.3589 -0.4223 0.9188 0.039 Uiso calc R 1 1
H H21C 0.2435 -0.3478 0.8810 0.039 Uiso calc R 1 1
H H3A 0.4031(17) -0.0341(11) 0.8798(12) 0.030(4) Uiso d . 1 1
N N1 0.32840(10) 0.21097(7) 0.85512(8) 0.0172(2) Uani d . 1 1
N N2 0.43854(10) 0.25859(7) 0.82022(8) 0.0182(2) Uani d . 1 1
N N3 0.48854(11) -0.04789(7) 0.85966(8) 0.0172(2) Uani d . 1 1
O O1 0.27412(9) 0.06007(6) 0.88848(7) 0.0195(2) Uani d . 1 1

loop_
_atom_site_aniso_label
_atom_site_aniso_U_11
_atom_site_aniso_U_22
_atom_site_aniso_U_33
_atom_site_aniso_U_12
_atom_site_aniso_U_13
_atom_site_aniso_U_23
C1 0.0156(5) 0.0187(6) 0.0152(5) 0.0023(5) 0.0014(4) -0.0004(4)
C2 0.0197(6) 0.0187(6) 0.0231(6) 0.0020(5) 0.0050(5) 0.0022(5)
C3 0.0188(6) 0.0255(7) 0.0219(6) 0.0013(5) 0.0058(5) 0.0014(5)
C4 0.0203(6) 0.0251(7) 0.0204(6) 0.0061(5) 0.0048(5) -0.0026(5)
C5 0.0249(6) 0.0175(7) 0.0234(6) 0.0020(5) 0.0042(5) -0.0032(5)
C6 0.0189(6) 0.0180(6) 0.0209(6) -0.0008(5) 0.0034(4) -0.0002(5)
C7 0.0163(5) 0.0158(6) 0.0149(5) -0.0001(5) 0.0019(4) 0.0002(4)
C8 0.0150(5) 0.0171(6) 0.0157(5) -0.0013(4) 0.0034(4) 0.0005(4)
C9 0.0165(5) 0.0171(6) 0.0167(5) -0.0003(5) 0.0026(4) 0.0004(4)
C10 0.0200(6) 0.0174(6) 0.0293(6) -0.0020(5) 0.0088(5) 0.0009(5)
C11 0.0156(5) 0.0171(6) 0.0128(5) -0.0014(5) 0.0019(4) 0.0000(4)
C12 0.0154(5) 0.0129(6) 0.0184(5) -0.0009(4) 0.0050(4) -0.0011(4)
C13 0.0184(6) 0.0186(6) 0.0188(5) -0.0011(5) 0.0042(4) 0.0005(5)
C14 0.0162(6) 0.0213(7) 0.0282(6) -0.0001(5) 0.0024(5) 0.0004(5)
C15 0.0170(6) 0.0209(7) 0.0333(7) -0.0030(5) 0.0116(5) -0.0056(5)
C16 0.0261(6) 0.0189(6) 0.0208(6) -0.0054(5) 0.0106(5) -0.0040(5)
C17 0.0197(6) 0.0159(6) 0.0183(5) -0.0023(5) 0.0038(4) -0.0010(5)
C18 0.0181(5) 0.0142(6) 0.0216(5) 0.0010(5) 0.0055(4) 0.0006(5)
C19 0.0181(5) 0.0159(6) 0.0182(5) -0.0007(5) 0.0051(4) 0.0012(4)
C20 0.0218(6) 0.0153(6) 0.0224(6) -0.0006(5) 0.0047(5) 0.0012(5)
C21 0.0324(7) 0.0190(7) 0.0283(6) -0.0056(6) 0.0087(5) 0.0008(5)
N1 0.0159(5) 0.0149(5) 0.0218(5) 0.0002(4) 0.0064(4) 0.0020(4)
N2 0.0164(5) 0.0168(5) 0.0226(5) -0.0020(4) 0.0068(4) 0.0016(4)
N3 0.0165(5) 0.0142(5) 0.0224(5) 0.0007(4) 0.0073(4) 0.0009(4)
O1 0.0180(4) 0.0168(5) 0.0252(4) -0.0018(3) 0.0082(3) 0.0018(3)

loop_
_atom_type_symbol
_atom_type_description
_atom_type_scat_dispersion_real
_atom_type_scat_dispersion_imag
_atom_type_scat_source
C C 0.0033 0.0016 'International Tables Vol C Tables 4.2.6.8 and 6.1.1.4'
H H 0.0000 0.0000 'International Tables Vol C Tables 4.2.6.8 and 6.1.1.4'
N N 0.0061 0.0033 'International Tables Vol C Tables 4.2.6.8 and 6.1.1.4'
O O 0.0106 0.0060 'International Tables Vol C Tables 4.2.6.8 and 6.1.1.4'

loop_
_geom_angle_atom_site_label_1
_geom_angle_atom_site_label_2
_geom_angle_atom_site_label_3
_geom_angle
C6 C1 C2 119.87(11)
C6 C1 N1 119.04(11)
C2 C1 N1 121.09(11)
C3 C2 C1 119.18(13)
C3 C2 H2 120.4
C1 C2 H2 120.4
C4 C3 C2 121.15(12)
C4 C3 H3 119.4
C2 C3 H3 119.4
C3 C4 C5 119.28(12)
C3 C4 H4 120.4
C5 C4 H4 120.4
C6 C5 C4 120.60(13)
C6 C5 H5 119.7
C4 C5 H5 119.7
C5 C6 C1 119.90(12)
C5 C6 H6 120.0
C1 C6 H6 120.0
O1 C7 N1 126.02(11)
O1 C7 C8 129.22(12)
N1 C7 C8 104.75(10)
C11 C8 C9 133.54(11)
C11 C8 C7 120.89(11)
C9 C8 C7 105.26(10)
N2 C9 C8 111.72(11)
N2 C9 C10 117.95(11)
C8 C9 C10 130.33(11)
C9 C10 H10A 109.5
C9 C10 H10B 109.5
H10A C10 H10B 109.5
C9 C10 H10C 109.5
H10A C10 H10C 109.5
H10B C10 H10C 109.5
N3 C11 C8 118.83(11)
N3 C11 C12 118.58(11)
C8 C11 C12 122.56(11)
C17 C12 C13 119.83(11)
C17 C12 C11 121.06(10)
C13 C12 C11 119.10(10)
C14 C13 C12 119.75(11)
C14 C13 H13 120.1
C12 C13 H13 120.1
C15 C14 C13 120.14(11)
C15 C14 H14 119.9
C13 C14 H14 119.9
C16 C15 C14 120.05(11)
C16 C15 H15 120.0
C14 C15 H15 120.0
C15 C16 C17 120.31(11)
C15 C16 H16 119.8
C17 C16 H16 119.8
C16 C17 C12 119.91(11)
C16 C17 H17 120.0
C12 C17 H17 120.0
N3 C18 C19 109.09(10)
N3 C18 H18A 109.9
C19 C18 H18A 109.9
N3 C18 H18B 109.9
C19 C18 H18B 109.9
H18A C18 H18B 108.3
C20 C19 C18 112.19(10)
C20 C19 H19A 109.2
C18 C19 H19A 109.2
C20 C19 H19B 109.2
C18 C19 H19B 109.2
H19A C19 H19B 107.9
C19 C20 C21 112.34(11)
C19 C20 H20A 109.1
C21 C20 H20A 109.1
C19 C20 H20B 109.1
C21 C20 H20B 109.1
H20A C20 H20B 107.9
C20 C21 H21A 109.5
C20 C21 H21B 109.5
H21A C21 H21B 109.5
C20 C21 H21C 109.5
H21A C21 H21C 109.5
H21B C21 H21C 109.5
C7 N1 N2 111.99(9)
C7 N1 C1 129.28(10)
N2 N1 C1 118.52(10)
C9 N2 N1 106.27(10)
C11 N3 C18 127.75(10)
C11 N3 H3A 113.8(10)
C18 N3 H3A 118.3(10)

loop_
_geom_bond_atom_site_label_1
_geom_bond_atom_site_label_2
_geom_bond_distance
C1 C6 1.3942(18)
C1 C2 1.3975(17)
C1 N1 1.4125(15)
C2 C3 1.3906(18)
C2 H2 0.9300
C3 C4 1.3827(19)
C3 H3 0.9300
C4 C5 1.3879(19)
C4 H4 0.9300
C5 C6 1.3858(18)
C5 H5 0.9300
C6 H6 0.9300
C7 O1 1.2516(15)
C7 N1 1.3819(16)
C7 C8 1.4418(16)
C8 C11 1.4023(17)
C8 C9 1.4373(17)
C9 N2 1.3117(16)
C9 C10 1.4971(16)
C10 H10A 0.9600
C10 H10B 0.9600
C10 H10C 0.9600
C11 N3 1.3230(15)
C11 C12 1.4872(16)
C12 C17 1.3914(16)
C12 C13 1.3956(16)
C13 C14 1.3876(17)
C13 H13 0.9300
C14 C15 1.3861(18)
C14 H14 0.9300
C15 C16 1.3838(18)
C15 H15 0.9300
C16 C17 1.3840(17)
C16 H16 0.9300
C17 H17 0.9300
C18 N3 1.4633(16)
C18 C19 1.5171(16)
C18 H18A 0.9700
C18 H18B 0.9700
C19 C20 1.5169(17)
C19 H19A 0.9700
C19 H19B 0.9700
C20 C21 1.5218(18)
C20 H20A 0.9700
C20 H20B 0.9700
C21 H21A 0.9600
C21 H21B 0.9600
C21 H21C 0.9600
N1 N2 1.4030(14)
N3 H3A 0.921(16)

loop_
_geom_hbond_atom_site_label_D
_geom_hbond_atom_site_label_H
_geom_hbond_atom_site_label_A
_geom_hbond_site_symmetry_A
_geom_hbond_distance_DH
_geom_hbond_distance_HA
_geom_hbond_distance_DA
_geom_hbond_angle_DHA
N3 H3A O1 . 0.921(16) 1.873(16) 2.6704(14) 143.5(14)
C13 H13 O1 3_657 0.93 2.39 3.3175(15) 172

loop_
_geom_torsion_atom_site_label_1
_geom_torsion_atom_site_label_2
_geom_torsion_atom_site_label_3
_geom_torsion_atom_site_label_4
_geom_torsion
C6 C1 C2 C3 -0.55(16)
N1 C1 C2 C3 179.27(10)
C1 C2 C3 C4 1.43(17)
C2 C3 C4 C5 -1.14(18)
C3 C4 C5 C6 -0.03(18)
C4 C5 C6 C1 0.89(17)
C2 C1 C6 C5 -0.60(17)
N1 C1 C6 C5 179.59(10)
O1 C7 C8 C11 -4.43(18)
N1 C7 C8 C11 174.38(10)
O1 C7 C8 C9 -178.92(11)
N1 C7 C8 C9 -0.11(11)
C11 C8 C9 N2 -173.37(12)
C7 C8 C9 N2 0.10(13)
C11 C8 C9 C10 6.6(2)
C7 C8 C9 C10 -179.93(11)
C9 C8 C11 N3 174.20(12)
C7 C8 C11 N3 1.54(16)
C9 C8 C11 C12 -3.62(19)
C7 C8 C11 C12 -176.27(10)
N3 C11 C12 C17 116.65(13)
C8 C11 C12 C17 -65.53(16)
N3 C11 C12 C13 -64.14(15)
C8 C11 C12 C13 113.67(13)
C17 C12 C13 C14 0.82(18)
C11 C12 C13 C14 -178.40(11)
C12 C13 C14 C15 -0.77(19)
C13 C14 C15 C16 0.0(2)
C14 C15 C16 C17 0.8(2)
C15 C16 C17 C12 -0.76(19)
C13 C12 C17 C16 -0.06(18)
C11 C12 C17 C16 179.14(11)
N3 C18 C19 C20 176.92(9)
C18 C19 C20 C21 177.25(10)
O1 C7 N1 N2 178.95(10)
C8 C7 N1 N2 0.09(12)
O1 C7 N1 C1 4.41(19)
C8 C7 N1 C1 -174.45(10)
C6 C1 N1 C7 174.10(11)
C2 C1 N1 C7 -5.72(17)
C6 C1 N1 N2 -0.14(15)
C2 C1 N1 N2 -179.96(10)
C8 C9 N2 N1 -0.04(12)
C10 C9 N2 N1 179.98(9)
C7 N1 N2 C9 -0.03(12)
C1 N1 N2 C9 175.16(9)
C8 C11 N3 C18 173.83(11)
C12 C11 N3 C18 -8.27(17)
C19 C18 N3 C11 -173.20(11)

loop_
_cod_related_entry_id
_cod_related_entry_database
_cod_related_entry_code
1 ChemSpider 30657580
